data_4515867
loop_
_publ_author_name
'McCready, Matthew S.'
'Puddephatt, Richard J.'

_publ_section_title
;
 Supramolecular Organoplatinum(IV) Chemistry: Dimers and Polymers Formed
 by Intermolecular Hydrogen Bonding.
;
_journal_issue 10
_journal_name_full 'ACS omega'
_journal_page_first 13621
_journal_page_last 13629
_journal_paper_doi 10.1021/acsomega.8b01860
_journal_volume 3
_journal_year 2018
_chemical_formula_moiety 'C30 H33 Br N4 O2 Pt'
_chemical_formula_sum 'C30 H33 Br N4 O2 Pt'
_chemical_formula_weight 756.60
_space_group_IT_number 14
_space_group_name_Hall '-P 2ybc'
_space_group_name_H-M_alt 'P 1 21/c 1'
_symmetry_cell_setting monoclinic
_symmetry_space_group_name_Hall '-P 2ybc'
_symmetry_space_group_name_H-M 'P 1 21/c 1'
_atom_sites_solution_hydrogens geom
_atom_sites_solution_primary direct
_atom_sites_solution_secondary difmap
_audit_creation_method SHELXL-97
_cell_angle_alpha 90.00
_cell_angle_beta 94.271(4)
_cell_angle_gamma 90.00
_cell_formula_units_Z 4
_cell_length_a 9.0266(5)
_cell_length_b 20.4300(9)
_cell_length_c 14.7440(6)
_cell_measurement_reflns_used 6755
_cell_measurement_temperature 150(2)
_cell_measurement_theta_max 28.35
_cell_measurement_theta_min 1.71
_cell_volume 2711.4(2)
_computing_cell_refinement 'Bruker SAINT'
_computing_data_collection 'Bruker APEX2'
_computing_data_reduction 'Bruker SAINT'
_computing_molecular_graphics 'Bruker SHELXTL'
_computing_publication_material 'Bruker SHELXTL'
_computing_structure_refinement 'SHELXL-97 (Sheldrick, 2008)'
_computing_structure_solution 'SHELXS-97 (Sheldrick, 2008)'
_diffrn_ambient_temperature 150(2)
_diffrn_measured_fraction_theta_full 0.999
_diffrn_measured_fraction_theta_max 0.999
_diffrn_measurement_device_type 'Bruker APEX-II CCD'
_diffrn_measurement_method '\f and \w scans'
_diffrn_radiation_monochromator graphite
_diffrn_radiation_source 'fine-focus sealed tube'
_diffrn_radiation_type MoK\a
_diffrn_radiation_wavelength 0.71073
_diffrn_reflns_av_R_equivalents 0.1508
_diffrn_reflns_av_sigmaI/netI 0.0902
_diffrn_reflns_limit_h_max 12
_diffrn_reflns_limit_h_min -11
_diffrn_reflns_limit_k_max 27
_diffrn_reflns_limit_k_min -27
_diffrn_reflns_limit_l_max 19
_diffrn_reflns_limit_l_min -19
_diffrn_reflns_number 53626
_diffrn_reflns_theta_full 28.35
_diffrn_reflns_theta_max 28.35
_diffrn_reflns_theta_min 1.71
_exptl_absorpt_coefficient_mu 6.684
_exptl_absorpt_correction_T_max 0.8454
_exptl_absorpt_correction_T_min 0.6899
_exptl_absorpt_correction_type multi-scan
_exptl_absorpt_process_details 'SADABS (Bruker, 2006)'
_exptl_crystal_colour yellow
_exptl_crystal_density_diffrn 1.853
_exptl_crystal_density_method 'not measured'
_exptl_crystal_description plate
_exptl_crystal_F_000 1480
_exptl_crystal_size_max 0.06
_exptl_crystal_size_mid 0.04
_exptl_crystal_size_min 0.03
_refine_diff_density_max 0.875
_refine_diff_density_min -1.125
_refine_diff_density_rms 0.196
_refine_ls_extinction_method none
_refine_ls_goodness_of_fit_ref 1.005
_refine_ls_hydrogen_treatment constr
_refine_ls_matrix_type full
_refine_ls_number_parameters 343
_refine_ls_number_reflns 6755
_refine_ls_number_restraints 0
_refine_ls_restrained_S_all 1.005
_refine_ls_R_factor_all 0.0893
_refine_ls_R_factor_gt 0.0463
_refine_ls_shift/su_max 0.002
_refine_ls_shift/su_mean 0.000
_refine_ls_structure_factor_coef Fsqd
_refine_ls_weighting_details 'calc w=1/[\s^2^(Fo^2^)+(0.0334P)^2^+2.5180P] where P=(Fo^2^+2Fc^2^)/3'
_refine_ls_weighting_scheme calc
_refine_ls_wR_factor_gt 0.0860
_refine_ls_wR_factor_ref 0.1000
_reflns_number_gt 4527
_reflns_number_total 6755
_reflns_threshold_expression >2sigma(I)
_cod_data_source_file ao8b01860_si_001.cif
_cod_data_source_block 3
_cod_original_sg_symbol_H-M P2(1)/c
_cod_database_code 4515867

loop_
_symmetry_equiv_pos_as_xyz
'x, y, z'
'-x, y+1/2, -z+1/2'
'-x, -y, -z'
'x, -y-1/2, z-1/2'

loop_
_atom_site_label
_atom_site_type_symbol
_atom_site_fract_x
_atom_site_fract_y
_atom_site_fract_z
_atom_site_U_iso_or_equiv
_atom_site_adp_type
_atom_site_occupancy
_atom_site_symmetry_multiplicity
_atom_site_calc_flag
_atom_site_refinement_flags
Pt1 Pt 0.28389(3) 0.513720(14) 0.317846(17) 0.02248(8) Uani 1 1 d .
Br1 Br 0.40113(8) 0.58464(4) 0.19706(5) 0.03162(18) Uani 1 1 d .
C6 C 0.0235(7) 0.4889(3) 0.1796(4) 0.0209(13) Uani 1 1 d .
N2 N 0.1583(6) 0.4659(3) 0.2094(3) 0.0204(12) Uani 1 1 d .
C9 C 0.1531(7) 0.3878(3) 0.0976(4) 0.0233(15) Uani 1 1 d .
N3 N 0.2260(6) 0.4167(3) 0.1698(3) 0.0196(12) Uani 1 1 d .
N4 N 0.2636(6) 0.3355(3) -0.0288(4) 0.0271(14) Uani 1 1 d .
N1 N 0.0779(6) 0.5662(3) 0.3021(3) 0.0231(13) Uani 1 1 d .
O1 O -0.1819(6) 0.2056(3) 0.2860(4) 0.0432(14) Uani 1 1 d .
H1 H -0.2515 0.1792 0.2725 0.065 Uiso 1 1 calc R
C27 C -0.1234(8) 0.3126(4) 0.3366(5) 0.0284(16) Uani 1 1 d .
C23 C 0.1978(8) 0.4589(4) 0.4221(4) 0.0272(16) Uani 1 1 d .
H23A H 0.2811 0.4372 0.4578 0.033 Uiso 1 1 calc R
H23B H 0.1500 0.4892 0.4635 0.033 Uiso 1 1 calc R
C5 C -0.0271(7) 0.5432(3) 0.2385(4) 0.0235(15) Uani 1 1 d .
C10 C 0.2448(7) 0.3333(3) 0.0607(5) 0.0243(15) Uani 1 1 d .
C21 C 0.3959(8) 0.5697(4) 0.4200(4) 0.0281(16) Uani 1 1 d .
H21A H 0.3720 0.5533 0.4797 0.042 Uiso 1 1 calc R
H21B H 0.3650 0.6155 0.4135 0.042 Uiso 1 1 calc R
H21C H 0.5032 0.5664 0.4147 0.042 Uiso 1 1 calc R
C8 C 0.0117(7) 0.4083(3) 0.0620(4) 0.0249(15) Uani 1 1 d .
O2 O -0.3714(6) 0.2716(3) 0.3149(4) 0.0441(14) Uani 1 1 d .
C30 C -0.2380(9) 0.2625(4) 0.3114(5) 0.0360(19) Uani 1 1 d .
C1 C 0.0415(8) 0.6119(4) 0.3601(5) 0.0285(16) Uani 1 1 d .
H1A H 0.1170 0.6275 0.4030 0.034 Uiso 1 1 calc R
C11 C 0.3115(8) 0.2878(3) 0.1197(5) 0.0285(16) Uani 1 1 d .
H11A H 0.2951 0.2881 0.1826 0.034 Uiso 1 1 calc R
C29 C 0.1289(9) 0.3467(4) 0.3636(5) 0.0355(19) Uani 1 1 d .
H29A H 0.2317 0.3370 0.3631 0.043 Uiso 1 1 calc R
C14 C 0.3549(9) 0.2908(4) -0.0602(5) 0.038(2) Uani 1 1 d .
H14A H 0.3719 0.2917 -0.1230 0.046 Uiso 1 1 calc R
C24 C 0.0874(9) 0.4081(4) 0.3899(5) 0.0306(17) Uani 1 1 d .
C4 C -0.1699(8) 0.5688(4) 0.2363(5) 0.0290(17) Uani 1 1 d .
H4B H -0.2439 0.5536 0.1921 0.035 Uiso 1 1 calc R
C13 C 0.4268(9) 0.2428(4) -0.0053(6) 0.038(2) Uani 1 1 d .
H13A H 0.4907 0.2117 -0.0302 0.046 Uiso 1 1 calc R
C12 C 0.4029(8) 0.2419(4) 0.0839(6) 0.0372(19) Uani 1 1 d .
H12A H 0.4494 0.2095 0.1224 0.045 Uiso 1 1 calc R
C20 C -0.0701(8) 0.3689(3) -0.0133(5) 0.0278(16) Uani 1 1 d .
H20A H 0.0016 0.3515 -0.0549 0.033 Uiso 1 1 calc R
H20B H -0.1417 0.3973 -0.0489 0.033 Uiso 1 1 calc R
C3 C -0.2050(9) 0.6163(4) 0.2979(5) 0.0367(19) Uani 1 1 d .
H3B H -0.3026 0.6339 0.2958 0.044 Uiso 1 1 calc R
C19 C -0.1524(9) 0.3124(4) 0.0282(5) 0.0381(19) Uani 1 1 d .
H19A H -0.0784 0.2809 0.0555 0.046 Uiso 1 1 calc R
H19B H -0.2121 0.2894 -0.0210 0.046 Uiso 1 1 calc R
C22 C 0.4681(8) 0.4548(4) 0.3246(5) 0.0345(18) Uani 1 1 d .
H22A H 0.4563 0.4197 0.3689 0.052 Uiso 1 1 calc R
H22B H 0.5562 0.4808 0.3435 0.052 Uiso 1 1 calc R
H22C H 0.4799 0.4356 0.2647 0.052 Uiso 1 1 calc R
C28 C 0.0277(9) 0.2986(4) 0.3381(5) 0.0368(19) Uani 1 1 d .
H28A H 0.0605 0.2564 0.3216 0.044 Uiso 1 1 calc R
C26 C -0.1705(8) 0.3740(4) 0.3602(5) 0.0308(17) Uani 1 1 d .
H26A H -0.2737 0.3835 0.3592 0.037 Uiso 1 1 calc R
C2 C -0.0978(8) 0.6383(4) 0.3624(5) 0.0335(18) Uani 1 1 d .
H2A H -0.1196 0.6701 0.4064 0.040 Uiso 1 1 calc R
C25 C -0.0670(9) 0.4215(4) 0.3855(5) 0.0326(17) Uani 1 1 d .
H25A H -0.0999 0.4641 0.4002 0.039 Uiso 1 1 calc R
C15 C -0.2028(7) 0.4859(4) 0.0629(4) 0.0250(14) Uani 1 1 d .
H15A H -0.2091 0.5337 0.0731 0.030 Uiso 1 1 calc R
H15B H -0.2104 0.4785 -0.0037 0.030 Uiso 1 1 calc R
C7 C -0.0526(7) 0.4620(3) 0.1019(4) 0.0201(14) Uani 1 1 d .
C16 C -0.3334(8) 0.4532(4) 0.1030(5) 0.0327(17) Uani 1 1 d .
H16A H -0.3135 0.4524 0.1700 0.039 Uiso 1 1 calc R
H16B H -0.4221 0.4809 0.0893 0.039 Uiso 1 1 calc R
C18 C -0.2552(8) 0.3330(4) 0.1010(5) 0.0334(18) Uani 1 1 d .
H18A H -0.1932 0.3497 0.1542 0.040 Uiso 1 1 calc R
H18B H -0.3077 0.2936 0.1210 0.040 Uiso 1 1 calc R
C17 C -0.3712(8) 0.3850(4) 0.0721(5) 0.0319(17) Uani 1 1 d .
H17A H -0.3861 0.3849 0.0049 0.038 Uiso 1 1 calc R
H17B H -0.4667 0.3724 0.0962 0.038 Uiso 1 1 calc R

loop_
_atom_site_aniso_label
_atom_site_aniso_U_11
_atom_site_aniso_U_22
_atom_site_aniso_U_33
_atom_site_aniso_U_23
_atom_site_aniso_U_13
_atom_site_aniso_U_12
Pt1 0.01994(12) 0.02826(15) 0.01876(13) -0.00376(13) -0.00163(9) 0.00175(13)
Br1 0.0253(4) 0.0372(4) 0.0324(4) 0.0041(3) 0.0023(3) 0.0004(3)
C6 0.020(3) 0.022(3) 0.021(3) -0.001(3) 0.002(2) -0.006(3)
N2 0.020(3) 0.024(3) 0.017(3) -0.002(2) 0.002(2) 0.005(2)
C9 0.018(3) 0.030(4) 0.023(3) 0.004(3) 0.006(3) -0.001(3)
N3 0.017(3) 0.021(3) 0.020(3) -0.002(2) 0.004(2) 0.001(2)
N4 0.019(3) 0.040(4) 0.023(3) -0.014(3) 0.001(2) -0.001(3)
N1 0.025(3) 0.026(3) 0.018(3) -0.003(2) 0.000(2) -0.002(2)
O1 0.042(3) 0.037(3) 0.051(4) -0.004(3) 0.006(3) -0.011(3)
C27 0.030(4) 0.031(4) 0.024(4) 0.005(3) 0.002(3) -0.002(3)
C23 0.028(4) 0.036(4) 0.018(3) -0.008(3) 0.003(3) 0.012(3)
C5 0.020(3) 0.028(4) 0.022(3) -0.001(3) -0.001(3) 0.002(3)
C10 0.018(3) 0.019(4) 0.037(4) -0.008(3) 0.007(3) -0.003(3)
C21 0.024(4) 0.037(4) 0.022(4) -0.004(3) -0.006(3) 0.004(3)
C8 0.020(3) 0.035(4) 0.021(3) 0.001(3) 0.007(3) -0.006(3)
O2 0.033(3) 0.046(4) 0.054(4) 0.012(3) 0.006(3) -0.002(3)
C30 0.038(5) 0.047(5) 0.024(4) 0.014(4) 0.008(3) -0.002(4)
C1 0.026(4) 0.032(4) 0.027(4) -0.008(3) 0.001(3) 0.000(3)
C11 0.023(4) 0.027(4) 0.036(4) 0.001(3) 0.007(3) 0.001(3)
C29 0.033(4) 0.036(5) 0.037(4) 0.011(4) 0.001(3) 0.009(4)
C14 0.032(4) 0.051(5) 0.032(4) -0.027(4) 0.001(3) -0.004(4)
C24 0.037(4) 0.035(4) 0.020(4) 0.011(3) 0.005(3) -0.001(4)
C4 0.024(4) 0.033(4) 0.029(4) -0.011(3) -0.004(3) 0.007(3)
C13 0.028(4) 0.031(5) 0.058(5) -0.020(4) 0.007(4) -0.002(3)
C12 0.027(4) 0.023(4) 0.063(6) 0.003(4) 0.009(4) 0.002(3)
C20 0.023(4) 0.035(4) 0.026(4) -0.006(3) 0.004(3) 0.001(3)
C3 0.029(4) 0.036(5) 0.044(5) -0.012(4) 0.000(4) 0.008(4)
C19 0.035(5) 0.036(5) 0.042(5) -0.006(4) -0.007(4) -0.004(4)
C22 0.022(4) 0.044(5) 0.036(4) -0.004(4) -0.008(3) 0.012(3)
C28 0.033(4) 0.038(5) 0.040(5) 0.011(4) 0.005(4) 0.007(4)
C26 0.026(4) 0.041(5) 0.025(4) 0.005(3) 0.006(3) 0.005(3)
C2 0.032(4) 0.034(4) 0.035(4) -0.013(4) 0.006(3) 0.002(3)
C25 0.038(5) 0.033(4) 0.028(4) -0.005(3) 0.007(3) 0.001(4)
C15 0.021(3) 0.032(4) 0.022(3) -0.005(3) -0.005(3) 0.006(3)
C7 0.022(3) 0.020(3) 0.019(3) 0.004(3) 0.006(3) -0.005(3)
C16 0.017(4) 0.044(5) 0.036(4) -0.005(4) -0.002(3) -0.007(3)
C18 0.035(4) 0.038(5) 0.027(4) -0.001(3) -0.001(3) -0.015(4)
C17 0.021(4) 0.045(5) 0.030(4) -0.004(3) 0.006(3) -0.004(3)

loop_
_atom_type_symbol
_atom_type_description
_atom_type_scat_dispersion_real
_atom_type_scat_dispersion_imag
_atom_type_scat_source
C C 0.0033 0.0016 'International Tables Vol C Tables 4.2.6.8 and 6.1.1.4'
H H 0.0000 0.0000 'International Tables Vol C Tables 4.2.6.8 and 6.1.1.4'
N N 0.0061 0.0033 'International Tables Vol C Tables 4.2.6.8 and 6.1.1.4'
O O 0.0106 0.0060 'International Tables Vol C Tables 4.2.6.8 and 6.1.1.4'
Br Br -0.2901 2.4595 'International Tables Vol C Tables 4.2.6.8 and 6.1.1.4'
Pt Pt -1.7033 8.3905 'International Tables Vol C Tables 4.2.6.8 and 6.1.1.4'

loop_
_geom_angle_atom_site_label_1
_geom_angle_atom_site_label_2
_geom_angle_atom_site_label_3
_geom_angle
C22 Pt1 C21 86.5(3)
C22 Pt1 C23 89.7(3)
C21 Pt1 C23 87.1(3)
C22 Pt1 N2 98.7(3)
C21 Pt1 N2 174.0(2)
C23 Pt1 N2 95.8(2)
C22 Pt1 N1 173.3(3)
C21 Pt1 N1 100.0(2)
C23 Pt1 N1 88.9(2)
N2 Pt1 N1 74.9(2)
C22 Pt1 Br1 89.5(2)
C21 Pt1 Br1 89.4(2)
C23 Pt1 Br1 176.41(19)
N2 Pt1 Br1 87.82(15)
N1 Pt1 Br1 92.37(15)
N2 C6 C7 120.3(6)
N2 C6 C5 112.0(5)
C7 C6 C5 127.7(6)
N3 N2 C6 123.5(5)
N3 N2 Pt1 116.0(4)
C6 N2 Pt1 120.2(4)
N3 C9 C8 122.8(6)
N3 C9 C10 111.0(6)
C8 C9 C10 126.2(6)
N2 N3 C9 117.6(5)
C14 N4 C10 116.4(6)
C1 N1 C5 119.6(6)
C1 N1 Pt1 122.5(4)
C5 N1 Pt1 116.9(4)
C30 O1 H1 109.5
C26 C27 C28 120.3(7)
C26 C27 C30 118.0(7)
C28 C27 C30 121.7(7)
C24 C23 Pt1 114.4(4)
C24 C23 H23A 108.7
Pt1 C23 H23A 108.7
C24 C23 H23B 108.7
Pt1 C23 H23B 108.7
H23A C23 H23B 107.6
N1 C5 C4 118.7(6)
N1 C5 C6 115.3(6)
C4 C5 C6 125.9(6)
N4 C10 C11 124.1(6)
N4 C10 C9 116.2(6)
C11 C10 C9 119.6(6)
Pt1 C21 H21A 109.5
Pt1 C21 H21B 109.5
H21A C21 H21B 109.5
Pt1 C21 H21C 109.5
H21A C21 H21C 109.5
H21B C21 H21C 109.5
C7 C8 C9 118.2(6)
C7 C8 C20 122.1(6)
C9 C8 C20 119.6(6)
O2 C30 O1 122.7(8)
O2 C30 C27 123.7(8)
O1 C30 C27 113.6(7)
N1 C1 C2 124.4(7)
N1 C1 H1A 117.8
C2 C1 H1A 117.8
C12 C11 C10 117.4(7)
C12 C11 H11A 121.3
C10 C11 H11A 121.3
C24 C29 C28 122.8(8)
C24 C29 H29A 118.6
C28 C29 H29A 118.6
N4 C14 C13 123.3(7)
N4 C14 H14A 118.3
C13 C14 H14A 118.3
C29 C24 C25 116.8(7)
C29 C24 C23 122.4(7)
C25 C24 C23 120.8(7)
C3 C4 C5 120.5(7)
C3 C4 H4B 119.8
C5 C4 H4B 119.8
C12 C13 C14 118.2(7)
C12 C13 H13A 120.9
C14 C13 H13A 120.9
C13 C12 C11 120.6(8)
C13 C12 H12A 119.7
C11 C12 H12A 119.7
C8 C20 C19 109.4(6)
C8 C20 H20A 109.8
C19 C20 H20A 109.8
C8 C20 H20B 109.8
C19 C20 H20B 109.8
H20A C20 H20B 108.2
C2 C3 C4 119.9(7)
C2 C3 H3B 120.1
C4 C3 H3B 120.1
C20 C19 C18 114.4(6)
C20 C19 H19A 108.6
C18 C19 H19A 108.6
C20 C19 H19B 108.6
C18 C19 H19B 108.6
H19A C19 H19B 107.6
Pt1 C22 H22A 109.5
Pt1 C22 H22B 109.5
H22A C22 H22B 109.5
Pt1 C22 H22C 109.5
H22A C22 H22C 109.5
H22B C22 H22C 109.5
C29 C28 C27 119.2(8)
C29 C28 H28A 120.4
C27 C28 H28A 120.4
C27 C26 C25 119.5(7)
C27 C26 H26A 120.2
C25 C26 H26A 120.2
C1 C2 C3 116.9(7)
C1 C2 H2A 121.5
C3 C2 H2A 121.5
C26 C25 C24 121.4(7)
C26 C25 H25A 119.3
C24 C25 H25A 119.3
C16 C15 C7 114.2(6)
C16 C15 H15A 108.7
C7 C15 H15A 108.7
C16 C15 H15B 108.7
C7 C15 H15B 108.7
H15A C15 H15B 107.6
C8 C7 C6 117.4(6)
C8 C7 C15 119.0(6)
C6 C7 C15 123.6(6)
C17 C16 C15 117.3(6)
C17 C16 H16A 108.0
C15 C16 H16A 108.0
C17 C16 H16B 108.0
C15 C16 H16B 108.0
H16A C16 H16B 107.2
C19 C18 C17 115.7(6)
C19 C18 H18A 108.4
C17 C18 H18A 108.4
C19 C18 H18B 108.4
C17 C18 H18B 108.4
H18A C18 H18B 107.4
C16 C17 C18 115.2(6)
C16 C17 H17A 108.5
C18 C17 H17A 108.5
C16 C17 H17B 108.5
C18 C17 H17B 108.5
H17A C17 H17B 107.5

loop_
_geom_bond_atom_site_label_1
_geom_bond_atom_site_label_2
_geom_bond_distance
Pt1 C22 2.050(7)
Pt1 C21 2.091(6)
Pt1 C23 2.098(7)
Pt1 N2 2.127(5)
Pt1 N1 2.144(6)
Pt1 Br1 2.5830(8)
C6 N2 1.347(8)
C6 C7 1.403(9)
C6 C5 1.500(9)
N2 N3 1.335(7)
C9 N3 1.345(8)
C9 C8 1.406(9)
C9 C10 1.514(9)
N4 C14 1.335(9)
N4 C10 1.343(8)
N1 C1 1.324(8)
N1 C5 1.367(8)
O1 C30 1.333(10)
O1 H1 0.8400
C27 C26 1.376(10)
C27 C28 1.393(10)
C27 C30 1.484(11)
C23 C24 1.491(10)
C23 H23A 0.9900
C23 H23B 0.9900
C5 C4 1.390(9)
C10 C11 1.380(9)
C21 H21A 0.9800
C21 H21B 0.9800
C21 H21C 0.9800
C8 C7 1.392(9)
C8 C20 1.519(9)
O2 C30 1.223(9)
C1 C2 1.371(10)
C1 H1A 0.9500
C11 C12 1.379(10)
C11 H11A 0.9500
C29 C24 1.374(10)
C29 C28 1.374(11)
C29 H29A 0.9500
C14 C13 1.400(11)
C14 H14A 0.9500
C24 C25 1.417(10)
C4 C3 1.382(9)
C4 H4B 0.9500
C13 C12 1.349(11)
C13 H13A 0.9500
C12 H12A 0.9500
C20 C19 1.525(10)
C20 H20A 0.9900
C20 H20B 0.9900
C3 C2 1.380(10)
C3 H3B 0.9500
C19 C18 1.529(11)
C19 H19A 0.9900
C19 H19B 0.9900
C22 H22A 0.9800
C22 H22B 0.9800
C22 H22C 0.9800
C28 H28A 0.9500
C26 C25 1.379(10)
C26 H26A 0.9500
C2 H2A 0.9500
C25 H25A 0.9500
C15 C16 1.514(9)
C15 C7 1.515(9)
C15 H15A 0.9900
C15 H15B 0.9900
C16 C17 1.498(10)
C16 H16A 0.9900
C16 H16B 0.9900
C18 C17 1.530(10)
C18 H18A 0.9900
C18 H18B 0.9900
C17 H17A 0.9900
C17 H17B 0.9900

loop_
_geom_hbond_atom_site_label_D
_geom_hbond_atom_site_label_H
_geom_hbond_atom_site_label_A
_geom_hbond_distance_DH
_geom_hbond_distance_HA
_geom_hbond_distance_DA
_geom_hbond_angle_DHA
_geom_hbond_site_symmetry_A
O1 H1 Br1 0.84 2.42 3.187(5) 152.5 2_545

loop_
_geom_torsion_atom_site_label_1
_geom_torsion_atom_site_label_2
_geom_torsion_atom_site_label_3
_geom_torsion_atom_site_label_4
_geom_torsion
C7 C6 N2 N3 -1.3(10)
C5 C6 N2 N3 178.4(6)
C7 C6 N2 Pt1 173.1(4)
C5 C6 N2 Pt1 -7.2(7)
C22 Pt1 N2 N3 -4.7(5)
C21 Pt1 N2 N3 147(2)
C23 Pt1 N2 N3 -95.2(5)
N1 Pt1 N2 N3 177.5(5)
Br1 Pt1 N2 N3 84.5(4)
C22 Pt1 N2 C6 -179.5(5)
C21 Pt1 N2 C6 -28(3)
C23 Pt1 N2 C6 90.0(5)
N1 Pt1 N2 C6 2.7(5)
Br1 Pt1 N2 C6 -90.3(5)
C6 N2 N3 C9 -1.6(9)
Pt1 N2 N3 C9 -176.2(4)
C8 C9 N3 N2 1.2(9)
C10 C9 N3 N2 179.9(5)
C22 Pt1 N1 C1 153(2)
C21 Pt1 N1 C1 -11.3(6)
C23 Pt1 N1 C1 75.6(6)
N2 Pt1 N1 C1 171.8(6)
Br1 Pt1 N1 C1 -101.1(5)
C22 Pt1 N1 C5 -16(2)
C21 Pt1 N1 C5 179.8(5)
C23 Pt1 N1 C5 -93.4(5)
N2 Pt1 N1 C5 2.9(5)
Br1 Pt1 N1 C5 90.0(5)
C22 Pt1 C23 C24 -98.1(5)
C21 Pt1 C23 C24 175.3(5)
N2 Pt1 C23 C24 0.6(5)
N1 Pt1 C23 C24 75.3(5)
Br1 Pt1 C23 C24 -174(3)
C1 N1 C5 C4 0.3(10)
Pt1 N1 C5 C4 169.6(5)
C1 N1 C5 C6 -176.8(6)
Pt1 N1 C5 C6 -7.5(7)
N2 C6 C5 N1 9.4(8)
C7 C6 C5 N1 -170.9(6)
N2 C6 C5 C4 -167.5(7)
C7 C6 C5 C4 12.2(11)
C14 N4 C10 C11 -1.1(10)
C14 N4 C10 C9 174.4(6)
N3 C9 C10 N4 -127.9(6)
C8 C9 C10 N4 50.7(9)
N3 C9 C10 C11 47.8(8)
C8 C9 C10 C11 -133.7(7)
N3 C9 C8 C7 2.0(10)
C10 C9 C8 C7 -176.4(6)
N3 C9 C8 C20 -173.7(6)
C10 C9 C8 C20 7.9(10)
C26 C27 C30 O2 -4.0(11)
C28 C27 C30 O2 175.1(7)
C26 C27 C30 O1 177.4(6)
C28 C27 C30 O1 -3.6(10)
C5 N1 C1 C2 0.9(11)
Pt1 N1 C1 C2 -167.7(6)
N4 C10 C11 C12 0.0(11)
C9 C10 C11 C12 -175.3(6)
C10 N4 C14 C13 1.2(11)
C28 C29 C24 C25 -3.0(11)
C28 C29 C24 C23 176.8(7)
Pt1 C23 C24 C29 85.2(7)
Pt1 C23 C24 C25 -95.0(7)
N1 C5 C4 C3 -0.6(11)
C6 C5 C4 C3 176.2(7)
N4 C14 C13 C12 -0.3(12)
C14 C13 C12 C11 -0.8(11)
C10 C11 C12 C13 1.0(11)
C7 C8 C20 C19 -91.3(8)
C9 C8 C20 C19 84.2(8)
C5 C4 C3 C2 -0.4(12)
C8 C20 C19 C18 53.6(8)
C24 C29 C28 C27 1.4(12)
C26 C27 C28 C29 0.2(11)
C30 C27 C28 C29 -178.8(7)
C28 C27 C26 C25 -0.1(11)
C30 C27 C26 C25 179.0(6)
N1 C1 C2 C3 -1.8(12)
C4 C3 C2 C1 1.5(12)
C27 C26 C25 C24 -1.6(11)
C29 C24 C25 C26 3.1(10)
C23 C24 C25 C26 -176.7(6)
C9 C8 C7 C6 -4.8(9)
C20 C8 C7 C6 170.8(6)
C9 C8 C7 C15 178.2(6)
C20 C8 C7 C15 -6.2(9)
N2 C6 C7 C8 4.5(9)
C5 C6 C7 C8 -175.2(6)
N2 C6 C7 C15 -178.7(6)
C5 C6 C7 C15 1.7(10)
C16 C15 C7 C8 88.6(7)
C16 C15 C7 C6 -88.2(8)
C7 C15 C16 C17 -76.0(8)
C20 C19 C18 C17 54.8(9)
C15 C16 C17 C18 66.8(8)
C19 C18 C17 C16 -100.5(8)
